data_1512358
loop_
_publ_author_name
'Lin, Wen-Chung'
'Yang, Ding-Yah'

_publ_section_title
;
 Visible Light Photoredox Catalysis: Synthesis of
 Indazolo[2,3-a]quinolines from
 2-(2-Nitrophenyl)-1,2,3,4-tetrahydroquinolines
;
_journal_issue 18
_journal_name_full 'Organic Letters'
_journal_page_first 4862
_journal_paper_doi 10.1021/ol402286d
_journal_volume 15
_journal_year 2013
_chemical_formula_moiety 'C28 H21 N3 O'
_chemical_formula_sum 'C28 H21 N3 O'
_chemical_formula_weight 415.48
_space_group_IT_number 14
_symmetry_cell_setting monoclinic
_symmetry_Int_Tables_number 14
_symmetry_space_group_name_Hall '-P 2yn'
_symmetry_space_group_name_H-M 'P 1 21/n 1'
_atom_sites_solution_hydrogens geom
_atom_sites_solution_primary direct
_atom_sites_solution_secondary difmap
_audit_creation_method SHELXL-97
_cell_angle_alpha 90.00
_cell_angle_beta 95.021(4)
_cell_angle_gamma 90.00
_cell_formula_units_Z 4
_cell_length_a 7.3993(4)
_cell_length_b 9.5965(4)
_cell_length_c 28.1164(17)
_cell_measurement_reflns_used 2282
_cell_measurement_temperature 110(2)
_cell_measurement_theta_max 29.1238
_cell_measurement_theta_min 3.0022
_cell_volume 1988.81(18)
_computing_cell_refinement
; 
CrysAlis RED, Oxford Diffraction Ltd., 
Version 1.171.32.29 (release 10-06-2008 CrysAlis171 .NET) 
(compiled Jun 10 2008,16:49:55) 
;
_computing_data_collection
; 
CrysAlis CCD, Oxford Diffraction Ltd., 
Version 1.171.32.29 (release 10-06-2008 CrysAlis171 .NET) 
(compiled Jun 10 2008,16:49:55) 
;
_computing_data_reduction
; 
CrysAlis RED, Oxford Diffraction Ltd., 
Version 1.171.32.29 (release 10-06-2008 CrysAlis171 .NET) 
(compiled Jun 10 2008,16:49:55) 
;
_computing_molecular_graphics 'Bruker SHELXTL'
_computing_publication_material 'Bruker SHELXTL'
_computing_structure_refinement 'SHELXL-97 (Sheldrick, 2008)'
_computing_structure_solution 'SHELXS-97 (Sheldrick, 2008)'
_diffrn_ambient_temperature 110(2)
_diffrn_measured_fraction_theta_full 0.998
_diffrn_measured_fraction_theta_max 0.846
_diffrn_measurement_device_type 'CCD detector'
_diffrn_measurement_method '\w scans'
_diffrn_radiation_monochromator graphite
_diffrn_radiation_probe x-ray
_diffrn_radiation_type MoK\a
_diffrn_radiation_wavelength 0.71073
_diffrn_reflns_av_R_equivalents 0.0263
_diffrn_reflns_av_sigmaI/netI 0.0429
_diffrn_reflns_limit_h_max 10
_diffrn_reflns_limit_h_min -9
_diffrn_reflns_limit_k_max 12
_diffrn_reflns_limit_k_min -8
_diffrn_reflns_limit_l_max 35
_diffrn_reflns_limit_l_min -34
_diffrn_reflns_number 9399
_diffrn_reflns_theta_full 26.00
_diffrn_reflns_theta_max 29.19
_diffrn_reflns_theta_min 3.04
_diffrn_source 'fine-focus sealed tube'
_exptl_absorpt_coefficient_mu 0.086
_exptl_absorpt_correction_T_max 1.00000
_exptl_absorpt_correction_T_min 0.90316
_exptl_absorpt_correction_type multi-scan
_exptl_absorpt_process_details
; 
CrysAlisPro, Agilent Technologies, 
Version 1.171.35.19 (release 27-10-2011 CrysAlis171 .NET) 
(compiled Oct 27 2011,15:02:11) 
Empirical absorption correction using spherical harmonics, 
 implemented in SCALE3 ABSPACK scaling algorithm. 
;
_exptl_crystal_colour yellow
_exptl_crystal_density_diffrn 1.388
_exptl_crystal_density_method 'not measured'
_exptl_crystal_description parallelepiped
_exptl_crystal_F_000 872
_exptl_crystal_size_max 0.76
_exptl_crystal_size_mid 0.46
_exptl_crystal_size_min 0.06
_refine_diff_density_max 0.322
_refine_diff_density_min -0.257
_refine_diff_density_rms 0.050
_refine_ls_extinction_method none
_refine_ls_goodness_of_fit_ref 1.022
_refine_ls_hydrogen_treatment constr
_refine_ls_matrix_type full
_refine_ls_number_parameters 289
_refine_ls_number_reflns 4562
_refine_ls_number_restraints 0
_refine_ls_restrained_S_all 1.022
_refine_ls_R_factor_all 0.0688
_refine_ls_R_factor_gt 0.0493
_refine_ls_shift/su_max 0.000
_refine_ls_shift/su_mean 0.000
_refine_ls_structure_factor_coef Fsqd
_refine_ls_weighting_details 'calc w=1/[\s^2^(Fo^2^)+(0.0529P)^2^+0.8638P] where P=(Fo^2^+2Fc^2^)/3'
_refine_ls_weighting_scheme calc
_refine_ls_wR_factor_gt 0.1097
_refine_ls_wR_factor_ref 0.1199
_reflns_number_gt 3570
_reflns_number_total 4562
_reflns_threshold_expression >2sigma(I)
_cod_data_source_file ol402286d_si_011.cif
_cod_data_source_block wc237
_cod_original_sg_symbol_H-M 'P 21/n'
_cod_database_code 1512358

loop_
_symmetry_equiv_pos_as_xyz
'x, y, z'
'-x+1/2, y+1/2, -z+1/2'
'-x, -y, -z'
'x-1/2, -y-1/2, z-1/2'

loop_
_atom_site_label
_atom_site_type_symbol
_atom_site_fract_x
_atom_site_fract_y
_atom_site_fract_z
_atom_site_U_iso_or_equiv
_atom_site_adp_type
_atom_site_occupancy
_atom_site_symmetry_multiplicity
_atom_site_calc_flag
_atom_site_refinement_flags
O O -0.26372(15) 0.83841(12) 0.10194(4) 0.0199(3) Uani 1 1 d .
N1 N 0.40733(18) 0.81199(15) 0.26326(5) 0.0179(3) Uani 1 1 d .
N2 N 0.36864(17) 0.75239(14) 0.21949(5) 0.0153(3) Uani 1 1 d .
N3 N 0.25017(18) 0.50676(15) 0.09636(5) 0.0174(3) Uani 1 1 d .
C1 C 0.5794(2) 0.76857(17) 0.27550(6) 0.0167(3) Uani 1 1 d .
C2 C 0.6908(2) 0.79917(18) 0.31802(6) 0.0191(4) Uani 1 1 d .
H2A H 0.6472 0.8547 0.3425 0.023 Uiso 1 1 calc R
C3 C 0.8630(2) 0.74581(18) 0.32243(6) 0.0211(4) Uani 1 1 d .
H3A H 0.9400 0.7663 0.3504 0.025 Uiso 1 1 calc R
C4 C 0.9307(2) 0.66075(19) 0.28656(6) 0.0205(4) Uani 1 1 d .
H4A H 1.0512 0.6260 0.2912 0.025 Uiso 1 1 calc R
C5 C 0.8260(2) 0.62783(18) 0.24559(6) 0.0184(3) Uani 1 1 d .
H5A H 0.8716 0.5704 0.2218 0.022 Uiso 1 1 calc R
C6 C 0.6469(2) 0.68237(17) 0.23975(6) 0.0157(3) Uani 1 1 d .
C7 C 0.5051(2) 0.67448(17) 0.20388(6) 0.0152(3) Uani 1 1 d .
C8 C 0.4812(2) 0.60632(18) 0.15620(6) 0.0171(3) Uani 1 1 d .
H8A H 0.5590 0.5224 0.1562 0.021 Uiso 1 1 calc R
H8B H 0.5189 0.6712 0.1316 0.021 Uiso 1 1 calc R
C9 C 0.2819(2) 0.56466(18) 0.14431(6) 0.0171(3) Uani 1 1 d .
H9A H 0.2543 0.4894 0.1672 0.021 Uiso 1 1 calc R
C10 C 0.1575(2) 0.68710(17) 0.15295(6) 0.0154(3) Uani 1 1 d .
C11 C -0.0015(2) 0.71132(17) 0.12446(6) 0.0168(3) Uani 1 1 d .
H11A H -0.0341 0.6518 0.0981 0.020 Uiso 1 1 calc R
C12 C -0.1144(2) 0.82232(17) 0.13411(6) 0.0156(3) Uani 1 1 d .
C13 C -0.0729(2) 0.90740(17) 0.17354(6) 0.0170(3) Uani 1 1 d .
H13A H -0.1525 0.9806 0.1808 0.020 Uiso 1 1 calc R
C14 C 0.0871(2) 0.88391(17) 0.20231(6) 0.0163(3) Uani 1 1 d .
H14A H 0.1178 0.9418 0.2292 0.020 Uiso 1 1 calc R
C15 C 0.2017(2) 0.77619(17) 0.19174(6) 0.0144(3) Uani 1 1 d .
C16 C -0.3654(2) 0.96395(19) 0.10472(7) 0.0265(4) Uani 1 1 d .
H16A H -0.4677 0.9632 0.0801 0.040 Uiso 1 1 calc R
H16B H -0.2871 1.0440 0.0997 0.040 Uiso 1 1 calc R
H16C H -0.4112 0.9709 0.1363 0.040 Uiso 1 1 calc R
C17 C 0.2192(2) 0.36597(17) 0.08615(6) 0.0160(3) Uani 1 1 d .
C18 C 0.1937(2) 0.25511(18) 0.11702(6) 0.0185(3) Uani 1 1 d .
H18A H 0.1960 0.2688 0.1505 0.022 Uiso 1 1 calc R
C19 C 0.1648(2) 0.12434(19) 0.09686(7) 0.0221(4) Uani 1 1 d .
H19A H 0.1478 0.0471 0.1171 0.027 Uiso 1 1 calc R
C20 C 0.1598(2) 0.10296(19) 0.04777(7) 0.0235(4) Uani 1 1 d .
H20A H 0.1379 0.0121 0.0351 0.028 Uiso 1 1 calc R
C21 C 0.1866(2) 0.21272(18) 0.01728(6) 0.0200(4) Uani 1 1 d .
H21A H 0.1839 0.1979 -0.0162 0.024 Uiso 1 1 calc R
C22 C 0.2175(2) 0.34579(17) 0.03651(6) 0.0155(3) Uani 1 1 d .
C23 C 0.25268(19) 0.47954(18) 0.01566(6) 0.0155(3) Uani 1 1 d .
C24 C 0.2727(2) 0.5239(2) -0.03088(6) 0.0207(4) Uani 1 1 d .
H24A H 0.2626 0.4595 -0.0566 0.025 Uiso 1 1 calc R
C25 C 0.3075(2) 0.6633(2) -0.03886(6) 0.0237(4) Uani 1 1 d .
H25A H 0.3209 0.6949 -0.0704 0.028 Uiso 1 1 calc R
C26 C 0.3231(2) 0.75780(19) -0.00107(6) 0.0234(4) Uani 1 1 d .
H26A H 0.3464 0.8530 -0.0074 0.028 Uiso 1 1 calc R
C27 C 0.3057(2) 0.71678(18) 0.04536(6) 0.0207(4) Uani 1 1 d .
H27A H 0.3164 0.7820 0.0709 0.025 Uiso 1 1 calc R
C28 C 0.2717(2) 0.57630(18) 0.05352(6) 0.0170(3) Uani 1 1 d .

loop_
_atom_site_aniso_label
_atom_site_aniso_U_11
_atom_site_aniso_U_22
_atom_site_aniso_U_33
_atom_site_aniso_U_23
_atom_site_aniso_U_13
_atom_site_aniso_U_12
O 0.0187(6) 0.0214(6) 0.0186(6) -0.0024(5) -0.0043(4) 0.0023(5)
N1 0.0191(7) 0.0213(7) 0.0128(7) -0.0032(6) -0.0023(5) -0.0020(6)
N2 0.0180(7) 0.0163(7) 0.0112(7) -0.0013(5) -0.0002(5) -0.0007(5)
N3 0.0232(7) 0.0162(7) 0.0126(7) -0.0010(6) 0.0003(5) 0.0009(6)
C1 0.0182(8) 0.0172(8) 0.0147(8) 0.0019(7) 0.0016(6) -0.0038(6)
C2 0.0218(8) 0.0206(9) 0.0146(8) -0.0017(7) -0.0002(6) -0.0035(7)
C3 0.0199(8) 0.0248(9) 0.0177(9) 0.0028(7) -0.0041(6) -0.0057(7)
C4 0.0156(8) 0.0239(9) 0.0217(9) 0.0052(7) 0.0004(6) -0.0013(7)
C5 0.0171(8) 0.0200(8) 0.0185(8) 0.0030(7) 0.0033(6) -0.0009(6)
C6 0.0172(8) 0.0154(8) 0.0147(8) 0.0023(6) 0.0017(6) -0.0033(6)
C7 0.0170(8) 0.0153(8) 0.0137(8) 0.0028(6) 0.0034(6) -0.0004(6)
C8 0.0177(8) 0.0202(8) 0.0135(8) -0.0025(7) 0.0008(6) 0.0032(6)
C9 0.0226(8) 0.0167(8) 0.0120(8) -0.0008(7) 0.0003(6) 0.0003(7)
C10 0.0179(8) 0.0168(8) 0.0115(8) 0.0007(6) 0.0024(6) -0.0010(6)
C11 0.0200(8) 0.0171(8) 0.0132(8) -0.0022(7) 0.0007(6) -0.0033(6)
C12 0.0155(8) 0.0183(8) 0.0128(8) 0.0025(6) -0.0003(6) -0.0027(6)
C13 0.0178(8) 0.0157(8) 0.0177(8) -0.0006(7) 0.0033(6) 0.0011(6)
C14 0.0198(8) 0.0164(8) 0.0128(8) -0.0025(6) 0.0017(6) -0.0022(6)
C15 0.0146(7) 0.0158(8) 0.0127(7) 0.0016(6) 0.0012(6) -0.0028(6)
C16 0.0258(9) 0.0222(9) 0.0296(10) -0.0008(8) -0.0078(7) 0.0057(7)
C17 0.0120(7) 0.0181(8) 0.0179(8) -0.0026(7) 0.0006(6) 0.0010(6)
C18 0.0159(8) 0.0236(9) 0.0162(8) 0.0011(7) 0.0016(6) 0.0012(7)
C19 0.0196(8) 0.0194(9) 0.0275(10) 0.0048(8) 0.0026(7) -0.0006(7)
C20 0.0224(9) 0.0188(9) 0.0289(10) -0.0037(8) 0.0003(7) -0.0012(7)
C21 0.0186(8) 0.0217(9) 0.0194(9) -0.0047(7) -0.0003(6) -0.0001(7)
C22 0.0118(7) 0.0197(8) 0.0151(8) -0.0004(7) 0.0008(6) 0.0012(6)
C23 0.0111(7) 0.0189(8) 0.0163(8) -0.0010(7) -0.0009(6) 0.0008(6)
C24 0.0176(8) 0.0300(10) 0.0143(8) -0.0010(7) -0.0002(6) -0.0034(7)
C25 0.0229(9) 0.0326(10) 0.0156(9) 0.0074(8) 0.0014(6) -0.0003(8)
C26 0.0224(9) 0.0216(9) 0.0262(10) 0.0048(8) 0.0019(7) -0.0005(7)
C27 0.0226(9) 0.0190(9) 0.0202(9) -0.0002(7) 0.0008(6) -0.0006(7)
C28 0.0159(8) 0.0202(8) 0.0147(8) 0.0003(7) 0.0002(6) 0.0017(6)

loop_
_atom_type_symbol
_atom_type_description
_atom_type_scat_dispersion_real
_atom_type_scat_dispersion_imag
_atom_type_scat_source
C C 0.0033 0.0016 'International Tables Vol C Tables 4.2.6.8 and 6.1.1.4'
H H 0.0000 0.0000 'International Tables Vol C Tables 4.2.6.8 and 6.1.1.4'
N N 0.0061 0.0033 'International Tables Vol C Tables 4.2.6.8 and 6.1.1.4'
O O 0.0106 0.0060 'International Tables Vol C Tables 4.2.6.8 and 6.1.1.4'

loop_
_geom_angle_atom_site_label_1
_geom_angle_atom_site_label_2
_geom_angle_atom_site_label_3
_geom_angle
C12 O C16 117.16(13)
C1 N1 N2 102.61(13)
C7 N2 N1 114.75(13)
C7 N2 C15 123.06(13)
N1 N2 C15 122.13(13)
C17 N3 C28 108.28(13)
C17 N3 C9 124.70(14)
C28 N3 C9 126.40(14)
N1 C1 C2 127.76(15)
N1 C1 C6 112.26(14)
C2 C1 C6 119.98(15)
C3 C2 C1 117.73(16)
C3 C2 H2A 121.1
C1 C2 H2A 121.1
C2 C3 C4 122.21(16)
C2 C3 H3A 118.9
C4 C3 H3A 118.9
C5 C4 C3 121.44(15)
C5 C4 H4A 119.3
C3 C4 H4A 119.3
C4 C5 C6 117.76(16)
C4 C5 H5A 121.1
C6 C5 H5A 121.1
C7 C6 C5 134.40(16)
C7 C6 C1 104.72(14)
C5 C6 C1 120.86(15)
N2 C7 C6 105.66(14)
N2 C7 C8 119.98(14)
C6 C7 C8 134.34(15)
C7 C8 C9 110.27(13)
C7 C8 H8A 109.6
C9 C8 H8A 109.6
C7 C8 H8B 109.6
C9 C8 H8B 109.6
H8A C8 H8B 108.1
N3 C9 C10 112.98(13)
N3 C9 C8 111.98(13)
C10 C9 C8 110.25(13)
N3 C9 H9A 107.1
C10 C9 H9A 107.1
C8 C9 H9A 107.1
C11 C10 C15 118.48(15)
C11 C10 C9 122.11(14)
C15 C10 C9 119.38(14)
C10 C11 C12 120.59(15)
C10 C11 H11A 119.7
C12 C11 H11A 119.7
O C12 C11 114.74(14)
O C12 C13 124.63(14)
C11 C12 C13 120.63(14)
C12 C13 C14 119.06(15)
C12 C13 H13A 120.5
C14 C13 H13A 120.5
C15 C14 C13 120.09(15)
C15 C14 H14A 120.0
C13 C14 H14A 120.0
C14 C15 C10 121.06(14)
C14 C15 N2 121.41(14)
C10 C15 N2 117.52(14)
O C16 H16A 109.5
O C16 H16B 109.5
H16A C16 H16B 109.5
O C16 H16C 109.5
H16A C16 H16C 109.5
H16B C16 H16C 109.5
N3 C17 C18 129.65(15)
N3 C17 C22 108.91(14)
C18 C17 C22 121.43(15)
C19 C18 C17 117.39(16)
C19 C18 H18A 121.3
C17 C18 H18A 121.3
C18 C19 C20 121.91(17)
C18 C19 H19A 119.0
C20 C19 H19A 119.0
C21 C20 C19 120.61(17)
C21 C20 H20A 119.7
C19 C20 H20A 119.7
C20 C21 C22 118.92(16)
C20 C21 H21A 120.5
C22 C21 H21A 120.5
C21 C22 C17 119.73(15)
C21 C22 C23 133.17(15)
C17 C22 C23 107.09(14)
C24 C23 C28 119.67(16)
C24 C23 C22 133.55(16)
C28 C23 C22 106.76(14)
C25 C24 C23 118.87(16)
C25 C24 H24A 120.6
C23 C24 H24A 120.6
C24 C25 C26 120.62(16)
C24 C25 H25A 119.7
C26 C25 H25A 119.7
C27 C26 C25 121.80(17)
C27 C26 H26A 119.1
C25 C26 H26A 119.1
C26 C27 C28 117.68(16)
C26 C27 H27A 121.2
C28 C27 H27A 121.2
C27 C28 N3 129.72(15)
C27 C28 C23 121.34(15)
N3 C28 C23 108.94(14)

loop_
_geom_bond_atom_site_label_1
_geom_bond_atom_site_label_2
_geom_bond_distance
O C12 1.3738(18)
O C16 1.426(2)
N1 C1 1.355(2)
N1 N2 1.3646(18)
N2 C7 1.360(2)
N2 C15 1.420(2)
N3 C17 1.396(2)
N3 C28 1.398(2)
N3 C9 1.458(2)
C1 C2 1.422(2)
C1 C6 1.425(2)
C2 C3 1.369(2)
C2 H2A 0.9500
C3 C4 1.422(2)
C3 H3A 0.9500
C4 C5 1.368(2)
C4 H4A 0.9500
C5 C6 1.421(2)
C5 H5A 0.9500
C6 C7 1.392(2)
C7 C8 1.488(2)
C8 C9 1.536(2)
C8 H8A 0.9900
C8 H8B 0.9900
C9 C10 1.525(2)
C9 H9A 1.0000
C10 C11 1.384(2)
C10 C15 1.402(2)
C11 C12 1.395(2)
C11 H11A 0.9500
C12 C13 1.389(2)
C13 C14 1.393(2)
C13 H13A 0.9500
C14 C15 1.386(2)
C14 H14A 0.9500
C16 H16A 0.9800
C16 H16B 0.9800
C16 H16C 0.9800
C17 C18 1.396(2)
C17 C22 1.408(2)
C18 C19 1.386(2)
C18 H18A 0.9500
C19 C20 1.393(3)
C19 H19A 0.9500
C20 C21 1.383(2)
C20 H20A 0.9500
C21 C22 1.398(2)
C21 H21A 0.9500
C22 C23 1.444(2)
C23 C24 1.396(2)
C23 C28 1.410(2)
C24 C25 1.385(3)
C24 H24A 0.9500
C25 C26 1.394(3)
C25 H25A 0.9500
C26 C27 1.380(2)
C26 H26A 0.9500
C27 C28 1.394(2)
C27 H27A 0.9500
